data_1517883
loop_
_publ_author_name
'Zhang, Zuolun'
'Edkins, Robert M.'
'Nitsch, J\"orn'
'Fucke, Katharina'
'Steffen, Andreas'
'Longobardi, Lauren E.'
'Stephan, Douglas W.'
'Lambert, Christoph'
'Marder, Todd B.'

_publ_section_title
;
 Optical and electronic properties of air-stable organoboron compounds
 with strongly electron-accepting bis(fluoromesityl)boryl groups
;
_journal_issue 1
_journal_name_full 'Chem. Sci.'
_journal_page_first 308
_journal_paper_doi 10.1039/C4SC02410A
_journal_volume 6
_journal_year 2015
_chemical_formula_moiety 'C36 H36 B N'
_chemical_formula_sum 'C36 H36 B N'
_chemical_formula_weight 493.52
_space_group_crystal_system monoclinic
_space_group_IT_number 14
_space_group_name_Hall '-P 2yn'
_space_group_name_H-M_alt 'P 1 21/n 1'
_symmetry_space_group_name_Hall '-P 2yn'
_symmetry_space_group_name_H-M 'P 1 21/n 1'
_atom_sites_solution_primary iterative
_audit_creation_date 2013-07-24
_audit_creation_method
;
  Olex2 1.2-beta
  (compiled Apr 23 2013 17:59:47, GUI svn.r4466)
;
_cell_angle_alpha 90
_cell_angle_beta 100.720(1)
_cell_angle_gamma 90
_cell_formula_units_Z 4
_cell_length_a 8.8391(3)
_cell_length_b 34.0268(11)
_cell_length_c 9.5807(3)
_cell_measurement_reflns_used 9947
_cell_measurement_temperature 100
_cell_measurement_theta_max 27.11
_cell_measurement_theta_min 2.39
_cell_volume 2831.26(16)
_computing_data_reduction 'SAINT v8.27A (Bruker, 2012)'
_computing_molecular_graphics
;
O. V. Dolomanov, L. J. Bourhis, R. J. Gildea, J. A. K. Howard and H. Puschmann,
OLEX2: a complete structure solution, refinement and analysis program.
J. Appl. Cryst. (2009). 42, 339-341.
;
_computing_publication_material
;
O. V. Dolomanov, L. J. Bourhis, R. J. Gildea, J. A. K. Howard and H. Puschmann,
OLEX2: a complete structure solution, refinement and analysis program.
J. Appl. Cryst. (2009). 42, 339-341.
;
_computing_structure_refinement
;
olex2.refine (L.J. Bourhis, O.V. Dolomanov, R.J. Gildea, J.A.K. Howard,
H. Puschmann, in preparation, 2011)
;
_computing_structure_solution
;
olex2.solve (L.J. Bourhis, O.V. Dolomanov, R.J. Gildea, J.A.K. Howard,
H. Puschmann, in preparation, 2011)
;
_diffrn_ambient_temperature 100.0
_diffrn_detector 'Bruker PHOTON area detector'
_diffrn_detector_area_resol_mean 7.9
_diffrn_detector_type 'CCD area detector'
_diffrn_measured_fraction_theta_full 0.9995
_diffrn_measured_fraction_theta_max 0.9995
_diffrn_measurement_device 'three-circle diffractometer'
_diffrn_measurement_device_type 'Bruker PHOTON area detector'
_diffrn_measurement_method '\w and \f scans'
_diffrn_radiation_monochromator 'mirror optics'
_diffrn_radiation_probe x-ray
_diffrn_radiation_type 'Mo K\a'
_diffrn_radiation_wavelength 0.71073
_diffrn_radiation_xray_symbol K-L~3~
_diffrn_reflns_av_R_equivalents 0.0374
_diffrn_reflns_av_unetI/netI 0.0294
_diffrn_reflns_limit_h_max 10
_diffrn_reflns_limit_h_min -11
_diffrn_reflns_limit_k_max 43
_diffrn_reflns_limit_k_min -43
_diffrn_reflns_limit_l_max 12
_diffrn_reflns_limit_l_min -12
_diffrn_reflns_number 31666
_diffrn_reflns_theta_full 25.9925
_diffrn_reflns_theta_max 25.99
_diffrn_reflns_theta_min 2.24
_diffrn_source 'microfocus sealed X-ray tube'
_diffrn_standards_number 0
_exptl_absorpt_coefficient_mu 0.065
_exptl_absorpt_correction_T_max 1.0000
_exptl_absorpt_correction_T_min 0.9381
_exptl_absorpt_correction_type numerical
_exptl_absorpt_process_details
;
SADABS-2012/1 (Bruker,2012) was used for absorption correction.
wR2(int) was 0.0868 before and 0.0509 after correction.
The Ratio of minimum to maximum transmission is 0.9381.
The \l/2 correction factor is 0.0000.
;
_exptl_crystal_colour 'clear colourless'
_exptl_crystal_colour_lustre clear
_exptl_crystal_colour_primary colourless
_exptl_crystal_density_diffrn 1.1577
_exptl_crystal_description prism
_exptl_crystal_F_000 1056.3818
_exptl_crystal_preparation 'soaked in perfluoro polyether oil'
_exptl_crystal_size_max 0.187
_exptl_crystal_size_mid 0.171
_exptl_crystal_size_min 0.133
_refine_diff_density_max 0.2459
_refine_diff_density_min -0.3475
_refine_diff_density_rms 0.0847
_refine_ls_d_res_high 0.8109
_refine_ls_d_res_low 9.0727
_refine_ls_goodness_of_fit_ref 1.0575
_refine_ls_hydrogen_treatment mixed
_refine_ls_matrix_type full
_refine_ls_number_constraints 60
_refine_ls_number_parameters 348
_refine_ls_number_reflns 5556
_refine_ls_number_restraints 0
_refine_ls_restrained_S_all 1.0575
_refine_ls_R_factor_all 0.0566
_refine_ls_R_factor_gt 0.0460
_refine_ls_shift/su_max 0.0000
_refine_ls_shift/su_mean 0.0000
_refine_ls_structure_factor_coef Fsqd
_refine_ls_weighting_details 'w=1/[\s^2^(Fo^2^)+(0.0683P)^2^+1.1350P] where P=(Fo^2^+2Fc^2^)/3'
_refine_ls_weighting_scheme calc
_refine_ls_wR_factor_ref 0.1265
_reflns_Friedel_coverage 0.0
_reflns_limit_h_max 7
_reflns_limit_h_min -10
_reflns_limit_k_max 41
_reflns_limit_k_min 0
_reflns_limit_l_max 11
_reflns_limit_l_min -6
_reflns_number_gt 4703
_reflns_number_total 5556
_reflns_threshold_expression I>=2u(I)
_cod_data_source_file c4sc02410a2.cif
_cod_data_source_block 13S090
_cod_depositor_comments
;
The following automatic conversions were performed:

'_diffrn_radiation_probe' value 'X-ray' changed to 'x-ray' according
to
/usr/data/users/saulius/crontab/automatic-downloads/rss-feeds/RSC/lib/dictionaries/cif_core.dic
dictionary named 'cif_core.dic' version 2.4.2 from 2011-04-26.

Automatic conversion script
Id: cif_fix_values 2827 2014-09-09 07:05:25Z andrius 

 Adding full bibliography for 1517881--1517885.cif.
;
_cod_database_code 1517883
_olex2_refinement_description
;
1. Fixed Uiso
 At 1.2 times of:
  All C(H) groups
 At 1.5 times of:
  All C(H,H,H) groups
2.a Aromatic/amide H refined with riding coordinates:
 C35(H35), C23(H23), C21(H21), C20(H20), C32(H32), C28(H28), C34(H34),
 C36(H36), C24(H24), C26(H26), C30(H30), C12(H12), C27(H27), C29(H29), C3(H3),
 C33(H33), C5(H5), C14(H14)
2.b Idealised Me refined as rotating group:
 C7(H7a,H7b,H7c), C16(H16a,H16b,H16c), C18(H18a,H18b,H18c), C9(H9a,H9b,H9c),
 C8(H8a,H8b,H8c), C17(H17a,H17b,H17c)
;

loop_
_space_group_symop_id
_space_group_symop_operation_xyz
1 x,y,z
2 -x+1/2,y+1/2,-z+1/2
3 -x,-y,-z
4 x-1/2,-y-1/2,z-1/2

loop_
_atom_site_label
_atom_site_type_symbol
_atom_site_fract_x
_atom_site_fract_y
_atom_site_fract_z
_atom_site_U_iso_or_equiv
_atom_site_adp_type
_atom_site_occupancy
_atom_site_refinement_flags_posn
N1 N 0.61232(13) 0.28907(3) -0.15128(13) 0.0187(3) Uani 1.000000 .
C1 C 1.07893(16) 0.41980(4) 0.22344(16) 0.0189(3) Uani 1.000000 .
C2 C 1.21785(16) 0.41694(4) 0.32326(16) 0.0188(3) Uani 1.000000 .
C3 C 1.35713(16) 0.42821(4) 0.28634(16) 0.0206(3) Uani 1.000000 .
H3 H 1.44969(16) 0.42559(4) 0.35423(16) 0.0248(4) Uiso 1.000000 R
C4 C 1.36348(16) 0.44319(4) 0.15233(17) 0.0209(3) Uani 1.000000 .
C5 C 1.22586(17) 0.44731(4) 0.05605(16) 0.0225(3) Uani 1.000000 .
H5 H 1.22791(17) 0.45819(4) -0.03489(16) 0.0270(4) Uiso 1.000000 R
C6 C 1.08533(17) 0.43599(4) 0.08861(16) 0.0214(3) Uani 1.000000 .
C7 C 1.22092(17) 0.40058(5) 0.47045(16) 0.0242(3) Uani 1.000000 .
H7a H 1.1538(10) 0.4164(2) 0.5190(5) 0.0363(5) Uiso 1.000000 GR
H7b H 1.1844(12) 0.37333(11) 0.46315(16) 0.0363(5) Uiso 1.000000 GR
H7c H 1.3265(3) 0.4014(3) 0.5246(4) 0.0363(5) Uiso 1.000000 GR
C8 C 1.51359(17) 0.45552(5) 0.11333(18) 0.0268(3) Uani 1.000000 .
H8a H 1.5271(7) 0.48394(7) 0.1270(12) 0.0402(5) Uiso 1.000000 GR
H8b H 1.5986(2) 0.4417(3) 0.1739(8) 0.0402(5) Uiso 1.000000 GR
H8c H 1.5129(5) 0.4490(3) 0.0136(4) 0.0402(5) Uiso 1.000000 GR
C9 C 0.94302(18) 0.44284(5) -0.02384(17) 0.0282(4) Uani 1.000000 .
H9a H 0.9380(7) 0.4230(2) -0.0988(7) 0.0423(5) Uiso 1.000000 GR
H9b H 0.8511(2) 0.4408(3) 0.0193(3) 0.0423(5) Uiso 1.000000 GR
H9c H 0.9478(7) 0.46910(14) -0.0648(9) 0.0423(5) Uiso 1.000000 GR
C10 C 0.85020(16) 0.41601(4) 0.38812(16) 0.0195(3) Uani 1.000000 .
C11 C 0.82240(16) 0.45637(4) 0.41066(16) 0.0224(3) Uani 1.000000 .
C12 C 0.74206(17) 0.46759(5) 0.51632(17) 0.0262(3) Uani 1.000000 .
H12 H 0.72118(17) 0.49468(5) 0.52742(17) 0.0314(4) Uiso 1.000000 R
C13 C 0.69161(17) 0.44058(5) 0.60570(17) 0.0268(4) Uani 1.000000 .
C14 C 0.72597(17) 0.40122(5) 0.58890(16) 0.0258(3) Uani 1.000000 .
H14 H 0.69651(17) 0.38236(5) 0.65192(16) 0.0310(4) Uiso 1.000000 R
C15 C 0.80244(16) 0.38860(4) 0.48222(16) 0.0217(3) Uani 1.000000 .
C16 C 0.87546(19) 0.48826(4) 0.32101(19) 0.0284(4) Uani 1.000000 .
H16a H 0.98821(19) 0.4895(2) 0.3405(10) 0.0427(5) Uiso 1.000000 GR
H16b H 0.8390(12) 0.48238(19) 0.22023(19) 0.0427(5) Uiso 1.000000 GR
H16c H 0.8336(11) 0.51361(7) 0.3441(9) 0.0427(5) Uiso 1.000000 GR
C17 C 0.6020(2) 0.45352(6) 0.7168(2) 0.0376(4) Uani 1.000000 .
H17a H 0.6583(8) 0.4745(3) 0.7747(10) 0.0564(7) Uiso 1.000000 GR
H17b H 0.5009(6) 0.4634(4) 0.6703(2) 0.0564(7) Uiso 1.000000 GR
H17c H 0.5883(14) 0.43116(11) 0.7777(9) 0.0564(7) Uiso 1.000000 GR
C18 C 0.83504(18) 0.34507(5) 0.47531(18) 0.0270(3) Uani 1.000000 .
H18a H 0.7504(7) 0.33228(7) 0.4106(10) 0.0405(5) Uiso 1.000000 GR
H18b H 0.9314(7) 0.34113(5) 0.4405(12) 0.0405(5) Uiso 1.000000 GR
H18c H 0.8444(13) 0.33359(8) 0.5704(3) 0.0405(5) Uiso 1.000000 GR
C19 C 0.84055(16) 0.37087(4) 0.15270(16) 0.0192(3) Uani 1.000000 .
C20 C 0.68353(16) 0.36219(4) 0.14066(15) 0.0189(3) Uani 1.000000 .
H20 H 0.62746(16) 0.37470(4) 0.20367(15) 0.0227(4) Uiso 1.000000 R
C21 C 0.60696(16) 0.33623(4) 0.04106(15) 0.0183(3) Uani 1.000000 .
H21 H 0.49982(16) 0.33181(4) 0.03507(15) 0.0219(4) Uiso 1.000000 R
C22 C 0.68652(16) 0.31640(4) -0.05110(15) 0.0177(3) Uani 1.000000 .
C23 C 0.84402(16) 0.32388(4) -0.03972(16) 0.0214(3) Uani 1.000000 .
H23 H 0.90090(16) 0.31044(4) -0.09991(16) 0.0257(4) Uiso 1.000000 R
C24 C 0.91724(16) 0.35061(4) 0.05813(16) 0.0214(3) Uani 1.000000 .
H24 H 1.02371(16) 0.35556(4) 0.06197(16) 0.0257(4) Uiso 1.000000 R
C25 C 0.69474(15) 0.25516(4) -0.18501(15) 0.0165(3) Uani 1.000000 .
C26 C 0.78325(16) 0.23299(4) -0.07784(15) 0.0206(3) Uani 1.000000 .
H26 H 0.79652(16) 0.24143(4) 0.01818(15) 0.0247(4) Uiso 1.000000 R
C27 C 0.85206(17) 0.19850(4) -0.11172(16) 0.0221(3) Uani 1.000000 .
H27 H 0.91307(17) 0.18344(4) -0.03870(16) 0.0265(4) Uiso 1.000000 R
C28 C 0.83223(17) 0.18591(4) -0.25169(16) 0.0217(3) Uani 1.000000 .
H28 H 0.87633(17) 0.16180(4) -0.27420(16) 0.0261(4) Uiso 1.000000 R
C29 C 0.74759(17) 0.20872(4) -0.35866(16) 0.0209(3) Uani 1.000000 .
H29 H 0.73636(17) 0.20053(4) -0.45484(16) 0.0251(4) Uiso 1.000000 R
C30 C 0.67939(16) 0.24334(4) -0.32604(15) 0.0186(3) Uani 1.000000 .
H30 H 0.62233(16) 0.25896(4) -0.39968(15) 0.0223(4) Uiso 1.000000 R
C31 C 0.44839(16) 0.28743(4) -0.18737(14) 0.0169(3) Uani 1.000000 .
C32 C 0.36283(17) 0.32128(4) -0.22923(15) 0.0197(3) Uani 1.000000 .
H32 H 0.41390(17) 0.34569(4) -0.23376(15) 0.0237(4) Uiso 1.000000 R
C33 C 0.20355(17) 0.31944(5) -0.26426(15) 0.0220(3) Uani 1.000000 .
H33 H 0.14588(17) 0.34274(5) -0.29013(15) 0.0264(4) Uiso 1.000000 R
C34 C 0.12763(16) 0.28368(5) -0.26176(15) 0.0214(3) Uani 1.000000 .
H34 H 0.01867(16) 0.28237(5) -0.28791(15) 0.0257(4) Uiso 1.000000 R
C35 C 0.21241(16) 0.25004(4) -0.22080(15) 0.0207(3) Uani 1.000000 .
H35 H 0.16112(16) 0.22558(4) -0.21861(15) 0.0249(4) Uiso 1.000000 R
C36 C 0.37169(16) 0.25173(4) -0.18289(15) 0.0187(3) Uani 1.000000 .
H36 H 0.42864(16) 0.22852(4) -0.15382(15) 0.0225(4) Uiso 1.000000 R
B1 B 0.92416(18) 0.40245(5) 0.25768(18) 0.0191(3) Uani 1.000000 .

loop_
_atom_site_aniso_label
_atom_site_aniso_U_11
_atom_site_aniso_U_22
_atom_site_aniso_U_33
_atom_site_aniso_U_12
_atom_site_aniso_U_13
_atom_site_aniso_U_23
N1 0.0159(6) 0.0191(6) 0.0210(6) -0.0012(5) 0.0028(5) -0.0065(5)
C1 0.0197(7) 0.0136(6) 0.0219(7) 0.0000(5) -0.0000(6) -0.0028(5)
C2 0.0203(7) 0.0130(6) 0.0215(7) 0.0006(5) 0.0003(6) -0.0024(5)
C3 0.0166(7) 0.0166(7) 0.0257(8) 0.0015(5) -0.0036(6) -0.0018(6)
C4 0.0197(7) 0.0148(7) 0.0276(8) 0.0005(5) 0.0027(6) -0.0008(6)
C5 0.0249(8) 0.0194(7) 0.0224(8) 0.0001(6) 0.0019(6) 0.0029(6)
C6 0.0207(7) 0.0173(7) 0.0238(8) 0.0005(6) -0.0020(6) -0.0013(6)
C7 0.0212(7) 0.0271(8) 0.0220(8) -0.0001(6) -0.0019(6) 0.0015(6)
C8 0.0215(8) 0.0259(8) 0.0330(9) 0.0010(6) 0.0053(7) 0.0040(7)
C9 0.0246(8) 0.0313(9) 0.0252(8) -0.0011(6) -0.0043(6) 0.0043(7)
C10 0.0157(7) 0.0199(7) 0.0207(7) -0.0005(5) -0.0024(6) -0.0051(6)
C11 0.0172(7) 0.0216(7) 0.0255(8) 0.0002(6) -0.0040(6) -0.0066(6)
C12 0.0216(7) 0.0242(8) 0.0297(8) 0.0027(6) -0.0031(6) -0.0111(6)
C13 0.0189(7) 0.0374(9) 0.0216(8) 0.0007(6) -0.0025(6) -0.0115(7)
C14 0.0222(7) 0.0333(9) 0.0203(8) -0.0017(6) -0.0002(6) -0.0019(6)
C15 0.0177(7) 0.0241(8) 0.0206(7) -0.0000(6) -0.0037(6) -0.0029(6)
C16 0.0278(8) 0.0175(7) 0.0390(9) -0.0011(6) 0.0036(7) -0.0051(7)
C17 0.0295(9) 0.0514(11) 0.0316(9) 0.0028(8) 0.0050(7) -0.0155(8)
C18 0.0281(8) 0.0231(8) 0.0283(8) -0.0001(6) 0.0013(7) 0.0014(6)
C19 0.0175(7) 0.0179(7) 0.0213(7) 0.0003(5) 0.0014(6) -0.0035(6)
C20 0.0186(7) 0.0190(7) 0.0197(7) 0.0007(5) 0.0047(6) -0.0042(6)
C21 0.0137(6) 0.0207(7) 0.0208(7) -0.0018(5) 0.0042(5) -0.0021(6)
C22 0.0183(7) 0.0166(7) 0.0177(7) -0.0020(5) 0.0024(5) -0.0026(5)
C23 0.0179(7) 0.0214(7) 0.0265(8) -0.0005(6) 0.0082(6) -0.0066(6)
C24 0.0139(6) 0.0215(7) 0.0289(8) -0.0020(5) 0.0040(6) -0.0045(6)
C25 0.0123(6) 0.0169(7) 0.0208(7) -0.0031(5) 0.0044(5) -0.0042(5)
C26 0.0217(7) 0.0241(8) 0.0164(7) -0.0021(6) 0.0049(6) -0.0020(6)
C27 0.0212(7) 0.0238(8) 0.0217(8) 0.0015(6) 0.0052(6) 0.0050(6)
C28 0.0218(7) 0.0185(7) 0.0271(8) 0.0007(6) 0.0103(6) -0.0010(6)
C29 0.0222(7) 0.0237(7) 0.0181(7) -0.0018(6) 0.0067(6) -0.0040(6)
C30 0.0157(6) 0.0217(7) 0.0180(7) -0.0011(5) 0.0021(5) -0.0006(6)
C31 0.0161(7) 0.0209(7) 0.0136(7) -0.0006(5) 0.0030(5) -0.0036(5)
C32 0.0235(7) 0.0185(7) 0.0169(7) -0.0012(6) 0.0028(6) -0.0000(5)
C33 0.0224(7) 0.0250(8) 0.0181(7) 0.0050(6) 0.0021(6) 0.0007(6)
C34 0.0150(7) 0.0314(8) 0.0175(7) -0.0001(6) 0.0025(5) -0.0030(6)
C35 0.0205(7) 0.0238(8) 0.0188(7) -0.0049(6) 0.0061(6) -0.0038(6)
C36 0.0200(7) 0.0190(7) 0.0174(7) 0.0004(5) 0.0043(6) -0.0007(5)
B1 0.0163(7) 0.0161(8) 0.0225(8) 0.0034(6) -0.0023(6) -0.0006(6)

loop_
_atom_type_symbol
_atom_type_scat_dispersion_real
_atom_type_scat_dispersion_imag
_atom_type_scat_source
_atom_type_scat_dispersion_source
H 0.00000 0.00000 'International Tables Volume C Table 6.1.1.4 (pp. 500-502)' 'Henke, Gullikson and Davis, At. Data and Nucl. Data Tables, 1993, 54, 2'
C 0.00347 0.00161 'International Tables Volume C Table 6.1.1.4 (pp. 500-502)' 'Henke, Gullikson and Davis, At. Data and Nucl. Data Tables, 1993, 54, 2'
B 0.00141 0.00067 'International Tables Volume C Table 6.1.1.4 (pp. 500-502)' 'Henke, Gullikson and Davis, At. Data and Nucl. Data Tables, 1993, 54, 2'
N 0.00653 0.00323 'International Tables Volume C Table 6.1.1.4 (pp. 500-502)' 'Henke, Gullikson and Davis, At. Data and Nucl. Data Tables, 1993, 54, 2'

loop_
_geom_angle_atom_site_label_1
_geom_angle_atom_site_label_2
_geom_angle_atom_site_label_3
_geom_angle
C22 N1 C25 119.58(11)
C22 N1 C31 120.95(11)
C25 N1 C31 116.74(11)
C6 C1 C2 117.87(13)
B1 C1 C2 120.74(13)
B1 C1 C6 121.22(13)
C3 C2 C1 120.40(14)
C3 C2 C7 118.28(13)
C7 C2 C1 121.29(13)
C2 C3 C4 121.52(13)
C5 C4 C3 117.93(13)
C8 C4 C3 121.35(13)
C8 C4 C5 120.71(14)
C6 C5 C4 122.09(14)
C5 C6 C1 120.12(13)
C9 C6 C1 122.71(13)
C9 C6 C5 117.15(14)
C11 C10 C15 117.41(14)
B1 C10 C11 120.72(13)
B1 C10 C15 121.79(13)
C12 C11 C10 120.12(15)
C16 C11 C10 121.84(14)
C16 C11 C12 118.04(14)
C11 C12 C13 122.24(14)
C14 C13 C12 117.74(14)
C17 C13 C12 121.01(15)
C17 C13 C14 121.25(16)
C13 C14 C15 121.88(15)
C14 C15 C10 120.47(14)
C18 C15 C10 122.39(14)
C18 C15 C14 117.12(14)
C24 C19 C20 115.55(13)
B1 C19 C20 122.72(13)
B1 C19 C24 121.64(13)
C21 C20 C19 122.79(13)
C20 C21 C22 120.31(13)
C21 C22 N1 121.56(12)
C21 C22 C23 118.18(13)
C23 C22 N1 120.25(12)
C24 C23 C22 120.50(13)
C19 C24 C23 122.63(13)
C26 C25 N1 120.64(13)
C30 C25 N1 119.32(13)
C30 C25 C26 119.96(13)
C27 C26 C25 119.77(13)
C26 C27 C28 120.34(14)
C29 C28 C27 119.64(14)
C30 C29 C28 120.42(14)
C29 C30 C25 119.79(13)
C32 C31 N1 120.61(12)
C36 C31 N1 120.25(12)
C36 C31 C32 119.14(13)
C33 C32 C31 120.26(13)
C34 C33 C32 120.42(13)
C33 C34 C35 119.37(13)
C36 C35 C34 120.61(13)
C35 C36 C31 120.19(13)
C10 B1 C1 123.78(13)
C10 B1 C19 119.59(13)
C19 B1 C1 116.62(13)

loop_
_geom_bond_atom_site_label_1
_geom_bond_atom_site_label_2
_geom_bond_distance
N1 C22 1.4080(18)
N1 C25 1.4331(18)
N1 C31 1.4268(17)
C1 C2 1.412(2)
C1 C6 1.415(2)
C1 B1 1.579(2)
C2 C3 1.396(2)
C2 C7 1.512(2)
C4 C3 1.392(2)
C4 C5 1.390(2)
C4 C8 1.504(2)
C6 C5 1.390(2)
C6 C9 1.514(2)
C10 C11 1.419(2)
C10 C15 1.415(2)
C10 B1 1.583(2)
C12 C11 1.394(2)
C13 C12 1.385(2)
C13 C14 1.389(2)
C13 C17 1.506(2)
C15 C14 1.394(2)
C15 C18 1.513(2)
C16 C11 1.512(2)
C19 C20 1.403(2)
C19 C24 1.409(2)
C19 B1 1.561(2)
C21 C20 1.382(2)
C22 C21 1.400(2)
C22 C23 1.3994(19)
C23 C24 1.378(2)
C25 C26 1.392(2)
C25 C30 1.392(2)
C26 C27 1.388(2)
C28 C27 1.388(2)
C28 C29 1.388(2)
C30 C29 1.385(2)
C31 C32 1.395(2)
C31 C36 1.396(2)
C32 C33 1.387(2)
C34 C33 1.392(2)
C35 C34 1.384(2)
C35 C36 1.388(2)
